data_4031625
loop_
_publ_author_name
'Driess, M.'
'Monse, C.'
'Blaeser, D.'
'Boese, R.'
'Bornemann, H.'
'Kuhn, A.'
'Sander, W.'

_publ_section_title
;
 Synthesis and molecular structure of fluoro(triphosphanyl)silane and
 attempts to synthesize a silylidene-phosphane
;
_journal_name_full 'Journal of Organometallic Chemistry'
_journal_page_first 294
_journal_page_last 305
_journal_volume 686
_journal_year 2003
_chemical_formula_sum 'F H6 P3 Si'
_chemical_name_systematic 'F Si (P H2)3'
_space_group_IT_number 2
_symmetry_space_group_name_Hall '-P 1'
_symmetry_space_group_name_H-M 'P -1'
_cell_angle_alpha 104.18
_cell_angle_beta 98.332
_cell_angle_gamma 117.724
_cell_formula_units_Z 2
_cell_length_a 6.6194
_cell_length_b 7.0328
_cell_length_c 9.047
_cell_volume 344.619
_citation_journal_id_ASTM JORCAI
_cod_data_source_file Driess_JORCAI_2003_1030.cif
_cod_data_source_block H6F1P3Si1
_cod_original_cell_volume 344.6195
_cod_original_formula_sum 'H6 F1 P3 Si1'
_cod_database_code 4031625

loop_
_symmetry_equiv_pos_as_xyz
x,y,z
-x,-y,-z

loop_
_atom_site_label
_atom_site_type_symbol
_atom_site_fract_x
_atom_site_fract_y
_atom_site_fract_z
_atom_site_occupancy
_atom_site_U_iso_or_equiv
P5 P-3 0.68387 0.28494 0.19383 1 0.0
H7 H+1 0.5385 0.8479 0.3637 0.5 0.0
H5 H+1 1.1345 0.8215 0.1612 0.5 0.0
Si1 Si+4 0.78973 0.65258 0.30246 1 0.0
H4 H+1 0.4023 0.541 0.3757 0.5 0.0
H9 H+1 0.9244 0.3474 0.2031 1 0.0
F2 F-1 0.959 0.75 0.4827 0.5 0.0
P4 P-3 0.4944 0.6856 0.3672 0.5 0.0
H8 H+1 0.3759 0.5173 0.2414 0.5 0.0
P3 P-3 1.0025 0.8747 0.1767 0.5 0.0
P1 P-3 0.9263 0.8277 0.1322 0.5 0.0
P2 P-3 0.4541 0.6681 0.3026 0.5 0.0
H10 H+1 0.4789 0.2223 0.0831 1 0.0
H3 H+1 0.5653 0.8676 0.4561 0.5 0.0
H2 H+1 1.0189 1.0428 0.2369 0.5 0.0
F1 F-1 1 0.762 0.4658 0.5 0.0
H1 H+1 1.1345 0.8215 0.1613 0.5 0.0
H6 H+1 1.0189 1.0428 0.2368 0.5 0.0
